data_2003361
loop_
_publ_author_name
'Grant, P. K.'
'Hanton, L. R.'
'Wong, G.'

_publ_section_title
;
 (<i>Z</i>)-12-Hydroxy-14,15-dinorlabda-8(17),11-dien-13-one,
 C~18~H~28~O~2~
;
_journal_issue 4
_journal_name_full 'Acta Crystallographica Section C'
_journal_page_first 743
_journal_page_last 744
_journal_paper_doi 10.1107/S0108270194014551
_journal_volume 51
_journal_year 1995
_chemical_compound_source 'slow evaporation from hexane'
_chemical_formula_sum 'C18 H28 O2'
_chemical_formula_weight 276.4
_chemical_melting_point 163
_chemical_name_common diosphenol
_chemical_name_systematic
;
(Z)-12-hydroxy-14,15-dinorlabda-8(17),11-dien-13-one
;
_space_group_IT_number 4
_symmetry_cell_setting monoclinic
_symmetry_space_group_name_Hall 'P 2yb'
_symmetry_space_group_name_H-M 'P 1 21 1'
_audit_creation_method SHELXL
_cell_angle_alpha 90.00
_cell_angle_beta 93.2(1)
_cell_angle_gamma 90.00
_cell_formula_units_Z 2
_cell_length_a 7.353(9)
_cell_length_b 10.805(7)
_cell_length_c 9.959(11)
_cell_measurement_reflns_used 25
_cell_measurement_temperature 148(2)
_cell_measurement_theta_max 31
_cell_measurement_theta_min 12
_cell_volume 790.0(14)
_computing_cell_refinement SHELXTL-Plus
_computing_data_collection 'SHELXTL-Plus (Sheldrick, 1990)'
_computing_data_reduction SHELXTL-Plus
_computing_molecular_graphics SHELXTL-Plus
_computing_publication_material SHELXL-93
_computing_structure_refinement 'SHELXL-93 (Sheldrick, 1993)'
_computing_structure_solution 'SHELXS-86 (Sheldrick, 1986)'
_diffrn_ambient_temperature 148(2)
_diffrn_measurement_device 'Nicolet R3m diffractometer'
_diffrn_measurement_method '\w scans'
_diffrn_radiation_monochromator graphite
_diffrn_radiation_source 'fine-focus sealed tube'
_diffrn_radiation_type MoK\a
_diffrn_radiation_wavelength 0.71069
_diffrn_reflns_av_R_equivalents 0.0000
_diffrn_reflns_av_sigmaI/netI 0.0448
_diffrn_reflns_limit_h_max 11
_diffrn_reflns_limit_h_min -11
_diffrn_reflns_limit_k_max 16
_diffrn_reflns_limit_k_min 0
_diffrn_reflns_limit_l_max 15
_diffrn_reflns_limit_l_min 0
_diffrn_reflns_number 2983
_diffrn_reflns_theta_max 32.49
_diffrn_reflns_theta_min 2.05
_diffrn_standards_decay_% 5
_diffrn_standards_interval_count 97
_diffrn_standards_number 3
_exptl_absorpt_coefficient_mu 0.073
_exptl_absorpt_correction_type 'not applied'
_exptl_crystal_colour colourless
_exptl_crystal_density_diffrn 1.162
_exptl_crystal_description 'rectangular plate'
_exptl_crystal_F_000 304
_exptl_crystal_size_max 0.82
_exptl_crystal_size_mid 0.56
_exptl_crystal_size_min 0.20
_refine_diff_density_max 0.244
_refine_diff_density_min -0.243
_refine_ls_abs_structure_details 'inferred from preparation'
_refine_ls_abs_structure_Flack 1.30(182)
_refine_ls_extinction_method none
_refine_ls_goodness_of_fit_all 0.973
_refine_ls_goodness_of_fit_obs 1.020
_refine_ls_hydrogen_treatment noref
_refine_ls_matrix_type full
_refine_ls_number_parameters 184
_refine_ls_number_reflns 2983
_refine_ls_number_restraints 0
_refine_ls_restrained_S_all 0.973
_refine_ls_restrained_S_obs 1.020
_refine_ls_R_factor_all 0.0683
_refine_ls_R_factor_obs 0.0517
_refine_ls_shift/esd_max 0.020
_refine_ls_shift/esd_mean 0.000
_refine_ls_structure_factor_coef Fsqd
_refine_ls_weighting_details 'w = 1/[\s^2^(Fo^2^)+(0.1000P)^2^+0.0000P]'
_refine_ls_weighting_scheme calc
_refine_ls_wR_factor_all 0.1464
_refine_ls_wR_factor_obs 0.1357
_reflns_number_observed 2361
_reflns_number_total 2983
_reflns_observed_criterion >2sigma(I)
_cod_data_source_file kh1019.cif
_cod_data_source_block wong
_cod_depositor_comments
;
The following automatic conversions were performed:

'_refine_ls_weighting_scheme' value 'calc w =
1/[\s^2^(Fo^2^)+(0.1000P)^2^+0.0000P]' was changed to 'calc'. New tag
'_refine_ls_weighting_details' was created. The value of the new tag
was set to 'w = 1/[\s^2^(Fo^2^)+(0.1000P)^2^+0.0000P]'.

Automatic conversion script
Id: cif_fix_values 3143 2015-03-26 13:38:13Z robertas 
;
_cod_original_cell_volume 790(2)
_cod_original_sg_symbol_H-M P21
_cod_database_code 2003361

loop_
_symmetry_equiv_pos_as_xyz
'x, y, z'
'-x, y+1/2, -z'

loop_
_atom_site_aniso_label
_atom_site_aniso_U_11
_atom_site_aniso_U_12
_atom_site_aniso_U_13
_atom_site_aniso_U_22
_atom_site_aniso_U_23
_atom_site_aniso_U_33
O1 0.0517(12) 0.0153(9) 0.0324(10) 0.0238(9) 0.0141(9) 0.0581(12)
O2 0.0421(10) 0.0014(8) 0.0173(9) 0.0277(9) 0.0134(8) 0.0441(11)
C1 0.0166(9) -0.0040(8) 0.0047(8) 0.0260(10) 0.0013(8) 0.0314(10)
C2 0.0190(9) -0.0078(9) -0.0001(8) 0.0313(11) -0.0003(9) 0.0306(10)
C3 0.0244(10) -0.0040(9) 0.0012(8) 0.0285(11) -0.0028(9) 0.0269(10)
C4 0.0178(8) 0.0005(7) 0.0043(7) 0.0208(9) 0.0033(7) 0.0227(9)
C5 0.0140(7) 0.0006(7) 0.0039(6) 0.0163(8) 0.0027(7) 0.0211(8)
C6 0.0176(9) -0.0042(8) 0.0052(7) 0.0264(10) 0.0033(8) 0.0257(9)
C7 0.0165(9) -0.0017(9) 0.0018(8) 0.0360(12) 0.0012(9) 0.0267(10)
C8 0.0187(9) 0.0008(8) 0.0019(7) 0.0288(10) 0.0031(8) 0.0237(9)
C9 0.0159(8) 0.0036(7) 0.0065(7) 0.0196(9) 0.0033(7) 0.0242(9)
C10 0.0122(7) 0.0009(7) 0.0046(6) 0.0155(8) 0.0019(7) 0.0247(8)
C11 0.0189(8) 0.0043(8) 0.0072(7) 0.0210(9) 0.0003(8) 0.0247(9)
C12 0.0215(9) 0.0029(8) 0.0076(8) 0.0207(9) 0.0010(8) 0.0257(9)
C13 0.0216(9) -0.0017(8) 0.0061(8) 0.0246(10) 0.0023(8) 0.0235(10)
C16 0.0230(10) 0.0010(9) 0.0118(8) 0.0305(11) 0.0017(9) 0.0299(11)
C17 0.0317(12) -0.0012(11) 0.0013(10) 0.045(2) -0.0044(10) 0.0298(11)
C18 0.0244(10) 0.0042(9) 0.0089(8) 0.0342(12) 0.0031(9) 0.0247(10)
C19 0.0260(10) 0.0013(9) 0.0033(8) 0.0274(10) 0.0096(9) 0.0273(10)
C20 0.0215(9) 0.0051(8) 0.0063(8) 0.0186(9) 0.0028(8) 0.0311(10)

loop_
_atom_site_label
_atom_site_occupancy
_atom_site_fract_x
_atom_site_fract_y
_atom_site_fract_z
_atom_site_U_iso_or_equiv
_atom_site_thermal_displace_type
_atom_site_calc_flag
_atom_site_refinement_flags
_atom_site_type_symbol
O1 1 0.7576(3) 0.6839(3) 0.6587(2) 0.0434(5) Uani d . O
HO1 1 0.7910(3) 0.7445(3) 0.6171(2) 0.050 Uiso calc R H
O2 1 0.9975(3) 0.7165(3) 0.4826(2) 0.0374(5) Uani d . O
C1 1 0.9081(3) 0.4926(3) 0.9822(2) 0.0245(4) Uani d . C
H1A 1 1.0154(3) 0.4847(3) 0.9304(2) 0.050 Uiso calc R H
H1B 1 0.8646(3) 0.5771(3) 0.9729(2) 0.050 Uiso calc R H
C2 1 0.9611(3) 0.4671(3) 1.1304(2) 0.0270(4) Uani d . C
H2A 1 1.0115(3) 0.3844(3) 1.1401(2) 0.050 Uiso calc R H
H2B 1 1.0535(3) 0.5257(3) 1.1625(2) 0.050 Uiso calc R H
C3 1 0.7945(3) 0.4788(3) 1.2138(2) 0.0266(4) Uani d . C
H3A 1 0.7518(3) 0.5638(3) 1.2092(2) 0.050 Uiso calc R H
H3B 1 0.8305(3) 0.4610(3) 1.3070(2) 0.050 Uiso calc R H
C4 1 0.6363(3) 0.3930(3) 1.1689(2) 0.0203(4) Uani d . C
C5 1 0.5933(2) 0.4082(3) 1.0141(2) 0.0170(3) Uani d . C
H5 1 0.5462(2) 0.4928(3) 1.0040(2) 0.050 Uiso calc R H
C6 1 0.4375(3) 0.3259(3) 0.9567(2) 0.0231(4) Uani d . C
H6A 1 0.3344(3) 0.3330(3) 1.0129(2) 0.050 Uiso calc R H
H6B 1 0.4770(3) 0.2402(3) 0.9584(2) 0.050 Uiso calc R H
C7 1 0.3778(3) 0.3621(3) 0.8121(2) 0.0264(5) Uani d . C
H7A 1 0.2907(3) 0.3020(3) 0.7752(2) 0.050 Uiso calc R H
H7B 1 0.3181(3) 0.4422(3) 0.8122(2) 0.050 Uiso calc R H
C8 1 0.5385(3) 0.3681(3) 0.7247(2) 0.0237(4) Uani d . C
C9 1 0.6885(3) 0.4527(3) 0.7816(2) 0.0197(4) Uani d . C
H9 1 0.6316(3) 0.5332(3) 0.7963(2) 0.050 Uiso calc R H
C10 1 0.7600(2) 0.4044 0.9241(2) 0.0174(3) Uani d . C
C11 1 0.8373(3) 0.4749(3) 0.6874(2) 0.0213(4) Uani d . C
H11 1 0.9132(3) 0.4095(3) 0.6671(2) 0.050 Uiso calc R H
C12 1 0.8646(3) 0.5851(3) 0.6315(2) 0.0224(4) Uani d . C
C13 1 1.0032(3) 0.6136(3) 0.5339(2) 0.0231(4) Uani d . C
C16 1 1.1478(3) 0.5228(3) 0.5024(2) 0.0274(5) Uani d . C
H16A 1 1.0982(9) 0.4406(4) 0.5023(22) 0.050 Uiso calc R H
H16B 1 1.2467(14) 0.5284(15) 0.5693(13) 0.050 Uiso calc R H
H16C 1 1.1915(22) 0.5409(13) 0.4155(10) 0.050 Uiso calc R H
C17 1 0.5465(4) 0.3016(3) 0.6135(3) 0.0354(6) Uani d . C
H17A 1 0.4509(4) 0.2490(3) 0.5871(3) 0.050 Uiso calc R H
H17B 1 0.6477(4) 0.3074(3) 0.5618(3) 0.050 Uiso calc R H
C18 1 0.4705(3) 0.4353(3) 1.2435(2) 0.0275(5) Uani d . C
H18A 1 0.3722(10) 0.3779(11) 1.2264(18) 0.050 Uiso calc R H
H18B 1 0.4336(18) 0.5161(9) 1.2125(16) 0.050 Uiso calc R H
H18C 1 0.5018(9) 0.4383(20) 1.3383(3) 0.050 Uiso calc R H
C19 1 0.6801(3) 0.2596(3) 1.2123(2) 0.0268(4) Uani d . C
H19A 1 0.7925(15) 0.2344(7) 1.1761(18) 0.050 Uiso calc R H
H19B 1 0.5838(14) 0.2058(4) 1.1792(18) 0.050 Uiso calc R H
H19C 1 0.6913(28) 0.2552(5) 1.3086(2) 0.050 Uiso calc R H
C20 1 0.8414(3) 0.2745(3) 0.9087(2) 0.0235(4) Uani d . C
H20A 1 0.7460(5) 0.2171(5) 0.8829(21) 0.050 Uiso calc R H
H20B 1 0.8999(26) 0.2489(9) 0.9927(6) 0.050 Uiso calc R H
H20C 1 0.9291(22) 0.2762(5) 0.8408(16) 0.050 Uiso calc R H

loop_
_atom_type_symbol
_atom_type_description
_atom_type_scat_source
_atom_type_scat_dispersion_real
_atom_type_scat_dispersion_imag
C C 'International Tables Vol C Tables 4.2.6.8 and 6.1.1.4' 0.0033 0.001
H H 'International Tables Vol C Tables 4.2.6.8 and 6.1.1.4' 0.0000 0.000
O O 'International Tables Vol C Tables 4.2.6.8 and 6.1.1.4' 0.0106 0.006

loop_
_geom_angle_atom_site_label_1
_geom_angle_atom_site_label_2
_geom_angle_atom_site_label_3
_geom_angle
_geom_angle_publ_flag
C2 C1 C10 112.9(2) yes
C3 C2 C1 110.0(2) yes
C2 C3 C4 114.3(2) yes
C18 C4 C3 106.8(2) yes
C18 C4 C19 107.7(2) yes
C3 C4 C19 110.0(2) yes
C18 C4 C5 108.9(2) yes
C3 C4 C5 109.4(2) yes
C19 C4 C5 113.8(2) yes
C6 C5 C10 111.4(2) yes
C6 C5 C4 114.3(2) yes
C10 C5 C4 116.2(2) yes
C5 C6 C7 111.7(2) yes
C8 C7 C6 111.1(2) yes
C17 C8 C7 122.2(2) yes
C17 C8 C9 125.1(2) yes
C7 C8 C9 112.7(2) yes
C11 C9 C8 113.7(2) yes
C11 C9 C10 113.5(2) yes
C8 C9 C10 109.6(2) yes
C20 C10 C1 109.4(2) yes
C20 C10 C5 113.9(2) yes
C1 C10 C5 109.3(2) yes
C20 C10 C9 109.0(2) yes
C1 C10 C9 109.1(2) yes
C5 C10 C9 105.96(14) yes
C12 C11 C9 122.4(2) yes
C11 C12 O1 120.9(2) yes
C11 C12 C13 125.8(2) yes
O1 C12 C13 113.2(2) yes
O2 C13 C12 117.1(2) yes
O2 C13 C16 121.2(2) yes
C12 C13 C16 121.7(2) yes

loop_
_geom_bond_atom_site_label_1
_geom_bond_atom_site_label_2
_geom_bond_distance
_geom_bond_publ_flag
O1 C12 1.363(3) yes
O2 C13 1.223(3) yes
C1 C2 1.531(3) yes
C1 C10 1.536(3) yes
C2 C3 1.523(3) yes
C3 C4 1.534(3) yes
C4 C18 1.532(3) yes
C4 C19 1.533(3) yes
C4 C5 1.566(3) yes
C5 C6 1.535(3) yes
C5 C10 1.559(3) yes
C6 C7 1.533(3) yes
C7 C8 1.508(3) yes
C8 C17 1.324(3) yes
C8 C9 1.518(3) yes
C9 C11 1.500(3) yes
C9 C10 1.575(3) yes
C10 C20 1.537(3) yes
C11 C12 1.333(3) yes
C12 C13 1.480(3) yes
C13 C16 1.493(3) yes

loop_
_cod_related_entry_id
_cod_related_entry_database
_cod_related_entry_code
1 ChemSpider 21187383
